data_4331437
loop_
_publ_author_name
'Rose, D.J.'
'Haushalter, R.C.'
'Warren, C.J.'
'Zubieta, J.'

_publ_section_title
;
 A new transition metal - main group oxide cluster in the
 oxovanadium-borate system: hydrothermal synthesis and structure of (H3
 O)12 ((V O)12 (B16 O32 (O H)4)2) . 28(H2 O)
;
_journal_name_full 'Inorganic Chemistry'
_journal_page_first 1140
_journal_page_last 1141
_journal_paper_doi 10.1021/ic971452o
_journal_volume 37
_journal_year 1998
_chemical_formula_sum 'B32 H32 O84 V12'
_chemical_name_systematic '(H3 O)12 ((V O)12 (B16 O32 (O H)4)2) (H2 O)28'
_space_group_IT_number 87
_symmetry_space_group_name_Hall '-I 4'
_symmetry_space_group_name_H-M 'I 4/m'
_cell_angle_alpha 90
_cell_angle_beta 90
_cell_angle_gamma 90
_cell_formula_units_Z 2
_cell_length_a 21.49319
_cell_length_b 21.49319
_cell_length_c 16.68979
_cell_volume 7709.969
_citation_journal_id_ASTM INOCAJ
_cod_data_source_file boron_499.cif
_cod_data_source_block B32H32O84V12
_cod_original_cell_volume 7709.97
_cod_database_code 4331437

loop_
_symmetry_equiv_pos_as_xyz
x,y,z
-y,x,z
-x,-y,z
y,-x,z
-x,-y,-z
y,-x,-z
x,y,-z
-y,x,-z
x+1/2,y+1/2,z+1/2
-y+1/2,x+1/2,z+1/2
-x+1/2,-y+1/2,z+1/2
y+1/2,-x+1/2,z+1/2
-x+1/2,-y+1/2,-z+1/2
y+1/2,-x+1/2,-z+1/2
x+1/2,y+1/2,-z+1/2
-y+1/2,x+1/2,-z+1/2

loop_
_atom_site_label
_atom_site_type_symbol
_atom_site_fract_x
_atom_site_fract_y
_atom_site_fract_z
_atom_site_occupancy
_atom_site_U_iso_or_equiv
B1 B+3 0.163 0.1606 0.8384 1 0.0
O9 O-2 0.0673 0.2371 -0.0748 1 0.0
V2 V+4 0.0055 0.2642 0 1 0.0
O8 O-2 0.0974 0.2716 0.7928 1 0.0
B3 B+3 0.0653 0.2211 0.8387 1 0.0
H1 H+1 0.2335 0.2095 0.7783 1 0.0
B2 B+3 0.1594 0.2641 0.773 1 0.0
O5 O-2 0.1919 0.2125 0.7932 1 0.0
H4 H+1 0.076 0.3074 0.778 1 0.0
O6 O-2 0.0952 0.1626 0.8248 1 0.0
B4 B+3 -0.054 0.2113 0.8479 1 0.0
V3 V+4 0.2283 0.131 0 1 0.0
O3 O-2 0.2956 0.163 0 1 0.0
O2 O-2 0.0009 0.337 0 1 0.0
O1 O-2 0.1751 0.2919 0 1 0.0
O7 O-2 0.187 0.313 0.7333 1 0.0
V1 V+4 0.1355 0.2278 0 1 0.0
H2 H+1 0.0731 0.1277 0.8081 1 0.0
O12 O-2 0.8966 0.1882 0.8087 1 0.0
O11 O-2 -0.0589 0.2329 -0.0735 1 0.0
O10 O-2 0.0014 0.2183 0.8079 1 0.0
H3 H+1 0.2237 0.305 0.7252 1 0.0
O4 O-2 0.175 0.1707 -0.0746 1 0.0
